data_7235390
loop_
_publ_author_name
'Kumar, A. Sudheer'
'Kommu, Nagarjuna'
'Ghule, Vikas D.'
'Sahoo, Akhila K.'

_publ_section_title
;
 Synthesis of trifluoromethyl-substituted N-aryl-poly-1,2,3-triazole
 derivatives
;
_journal_issue 21
_journal_name_full 'Journal of Materials Chemistry A'
_journal_page_first 7917
_journal_paper_doi 10.1039/c3ta15184k
_journal_volume 2
_journal_year 2014
_chemical_formula_sum 'C H F N O'
_chemical_formula_weight 62.03
_space_group_IT_number 15
_space_group_name_Hall '-C 2yc'
_space_group_name_H-M_alt 'C 1 2/c 1'
_atom_sites_solution_hydrogens geom
_atom_sites_solution_primary direct
_atom_sites_solution_secondary difmap
_audit_creation_method SHELXL-97
_cell_angle_alpha 90.00
_cell_angle_beta 90.480(4)
_cell_angle_gamma 90.00
_cell_formula_units_Z 96
_cell_length_a 18.596(5)
_cell_length_b 10.898(3)
_cell_length_c 28.644(8)
_cell_measurement_temperature 298(2)
_cell_volume 5805(3)
_computing_structure_refinement 'SHELXL-97 (Sheldrick, 1997)'
_computing_structure_solution 'SHELXS-97 (Sheldrick, 1990)'
_diffrn_ambient_temperature 298(2)
_diffrn_measured_fraction_theta_full 0.996
_diffrn_measured_fraction_theta_max 0.996
_diffrn_radiation_monochromator graphite
_diffrn_radiation_source 'fine-focus sealed tube'
_diffrn_radiation_type MoK\a
_diffrn_radiation_wavelength 0.71073
_diffrn_reflns_av_R_equivalents 0.0940
_diffrn_reflns_av_sigmaI/netI 0.0578
_diffrn_reflns_limit_h_max 22
_diffrn_reflns_limit_h_min -22
_diffrn_reflns_limit_k_max 13
_diffrn_reflns_limit_k_min -13
_diffrn_reflns_limit_l_max 35
_diffrn_reflns_limit_l_min -35
_diffrn_reflns_number 25472
_diffrn_reflns_theta_full 26.05
_diffrn_reflns_theta_max 26.05
_diffrn_reflns_theta_min 1.42
_exptl_absorpt_coefficient_mu 0.191
_exptl_crystal_density_diffrn 1.703
_exptl_crystal_density_method 'not measured'
_exptl_crystal_F_000 2976
_refine_diff_density_max 0.529
_refine_diff_density_min -0.488
_refine_diff_density_rms 0.063
_refine_ls_extinction_coef 0.00012(12)
_refine_ls_extinction_expression Fc^*^=kFc[1+0.001xFc^2^\l^3^/sin(2\q)]^-1/4^
_refine_ls_extinction_method SHELXL
_refine_ls_goodness_of_fit_ref 1.063
_refine_ls_hydrogen_treatment mixed
_refine_ls_matrix_type full
_refine_ls_number_parameters 452
_refine_ls_number_reflns 5726
_refine_ls_number_restraints 0
_refine_ls_restrained_S_all 1.063
_refine_ls_R_factor_all 0.0814
_refine_ls_R_factor_gt 0.0650
_refine_ls_shift/su_max 0.154
_refine_ls_shift/su_mean 0.024
_refine_ls_structure_factor_coef Fsqd
_refine_ls_weighting_details 'calc w=1/[\s^2^(Fo^2^)+(0.1257P)^2^+4.0579P] where P=(Fo^2^+2Fc^2^)/3'
_refine_ls_weighting_scheme calc
_refine_ls_wR_factor_gt 0.2038
_refine_ls_wR_factor_ref 0.2175
_reflns_number_gt 4204
_reflns_number_total 5726
_reflns_threshold_expression >2sigma(I)
_cod_data_source_file c3ta15184k2.cif
_cod_data_source_block aks160
_cod_database_code 7235390

loop_
_symmetry_equiv_pos_as_xyz
'x, y, z'
'-x, y, -z+1/2'
'x+1/2, y+1/2, z'
'-x+1/2, y+1/2, -z+1/2'
'-x, -y, -z'
'x, -y, z-1/2'
'-x+1/2, -y+1/2, -z'
'x+1/2, -y+1/2, z-1/2'

loop_
_atom_site_label
_atom_site_type_symbol
_atom_site_fract_x
_atom_site_fract_y
_atom_site_fract_z
_atom_site_U_iso_or_equiv
_atom_site_adp_type
_atom_site_occupancy
_atom_site_symmetry_multiplicity
_atom_site_calc_flag
_atom_site_refinement_flags
N8 N 0.23631(11) 0.32657(19) 0.40139(7) 0.0434(5) Uani 1 1 d .
C1A C 0.19101(13) 0.3175(2) 0.44124(8) 0.0413(6) Uani 1 1 d .
N3A N 0.05362(12) 0.28641(19) 0.55574(7) 0.0463(5) Uani 1 1 d .
C1 C 0.12457(14) 0.1926(2) 0.49531(9) 0.0455(6) Uani 1 1 d .
H1 H 0.1112 0.1157 0.5064 0.055 Uiso 1 1 calc R
C2 C 0.17035(14) 0.2028(2) 0.45748(8) 0.0422(6) Uani 1 1 d .
N13 N 0.02507(13) 0.1767(2) 0.56655(8) 0.0553(6) Uani 1 1 d .
C4 C 0.11828(14) 0.4126(2) 0.50082(9) 0.0479(6) Uani 1 1 d .
H4 H 0.1005 0.4827 0.5152 0.057 Uiso 1 1 calc R
N7 N 0.19409(12) 0.0923(2) 0.43667(8) 0.0493(5) Uani 1 1 d .
C5 C 0.09928(13) 0.2974(2) 0.51628(8) 0.0425(6) Uani 1 1 d .
F3 F 0.18018(13) 0.56126(19) 0.40104(7) 0.0933(7) Uani 1 1 d .
N6A N 0.30467(11) 0.3614(2) 0.40402(7) 0.0502(6) Uani 1 1 d .
F1 F 0.14311(14) 0.63364(17) 0.46496(8) 0.1049(9) Uani 1 1 d .
C7 C 0.16497(14) 0.4214(2) 0.46293(9) 0.0458(6) Uani 1 1 d .
N14 N -0.01125(14) 0.1907(2) 0.60497(9) 0.0615(7) Uani 1 1 d .
N5A N 0.21315(13) 0.2927(2) 0.35928(8) 0.0587(6) Uani 1 1 d .
N19A N 0.25918(14) 0.0765(2) 0.41894(10) 0.0659(7) Uani 1 1 d .
C11 C 0.32595(15) 0.3517(3) 0.36024(9) 0.0542(7) Uani 1 1 d .
H11 H 0.3717 0.3706 0.3495 0.065 Uiso 1 1 calc R
C10 C 0.15171(16) -0.0050(2) 0.43518(10) 0.0546(7) Uani 1 1 d .
H10 H 0.1049 -0.0122 0.4460 0.066 Uiso 1 1 calc R
C13 C 0.18526(19) 0.5484(3) 0.44705(11) 0.0647(9) Uani 1 1 d .
C14 C 0.27022(16) 0.3097(3) 0.33308(10) 0.0602(8) Uani 1 1 d .
H14 H 0.2723 0.2954 0.3011 0.072 Uiso 1 1 calc R
F2 F 0.25232(14) 0.5767(2) 0.45813(9) 0.1027(8) Uani 1 1 d .
C4A C 0.03501(17) 0.3707(3) 0.58724(10) 0.0630(8) Uani 1 1 d .
H4A H 0.0475 0.4533 0.5877 0.076 Uiso 1 1 calc R
C9 C 0.1906(2) -0.0879(3) 0.41522(13) 0.0772(10) Uani 1 1 d .
H9 H 0.1756 -0.1676 0.4088 0.093 Uiso 1 1 calc R
C3B C -0.00614(18) 0.3090(3) 0.61845(11) 0.0659(9) Uani 1 1 d .
H3B H -0.0273 0.3429 0.6448 0.079 Uiso 1 1 calc R
N20A N 0.2578(2) -0.0405(3) 0.40481(13) 0.0980(11) Uani 1 1 d .
N5 N 0.15109(11) 0.17742(18) 0.22568(7) 0.0417(5) Uani 1 1 d .
N6 N -0.00496(11) 0.21851(19) 0.39201(7) 0.0430(5) Uani 1 1 d .
N4 N 0.09826(11) 0.41197(19) 0.25769(7) 0.0456(5) Uani 1 1 d .
C2B C 0.04639(13) 0.3112(2) 0.32365(8) 0.0417(6) Uani 1 1 d .
H2B H 0.0301 0.3871 0.3339 0.050 Uiso 1 1 calc R
C19 C 0.03321(13) 0.2076(2) 0.34926(8) 0.0401(5) Uani 1 1 d .
C20 C 0.08430(13) 0.3020(2) 0.28232(8) 0.0403(5) Uani 1 1 d .
N1 N -0.02756(16) 0.3295(2) 0.40624(9) 0.0678(8) Uani 1 1 d .
C22 C 0.10869(13) 0.1886(2) 0.26686(8) 0.0412(6) Uani 1 1 d .
N2 N -0.06198(17) 0.3137(2) 0.44515(9) 0.0714(8) Uani 1 1 d .
F4 F 0.10251(14) -0.12608(17) 0.30805(7) 0.0984(8) Uani 1 1 d .
C24 C 0.05537(14) 0.0934(2) 0.33475(9) 0.0474(6) Uani 1 1 d .
H24 H 0.0450 0.0236 0.3521 0.057 Uiso 1 1 calc R
C25 C 0.09383(14) 0.0851(2) 0.29323(9) 0.0477(6) Uani 1 1 d .
F5 F 0.08827(18) -0.07307(19) 0.23747(8) 0.1140(9) Uani 1 1 d .
C26 C -0.02603(15) 0.1323(3) 0.42246(9) 0.0523(7) Uani 1 1 d .
H26 H -0.0175 0.0483 0.4209 0.063 Uiso 1 1 calc R
C27 C 0.17954(16) 0.1576(3) 0.15656(9) 0.0556(7) Uani 1 1 d .
H27 H 0.1786 0.1437 0.1245 0.067 Uiso 1 1 calc R
N8A N 0.12370(12) 0.1526(2) 0.18396(8) 0.0544(6) Uani 1 1 d .
N18 N 0.12046(19) 0.4184(2) 0.21383(10) 0.0831(9) Uani 1 1 d .
N7A N 0.22076(12) 0.2002(3) 0.22632(8) 0.0620(7) Uani 1 1 d .
F6 F 0.18742(14) -0.0450(2) 0.27065(11) 0.1231(11) Uani 1 1 d .
C31 C -0.06194(16) 0.1934(3) 0.45556(10) 0.0567(7) Uani 1 1 d .
H31 H -0.0834 0.1582 0.4815 0.068 Uiso 1 1 calc R
C32 C 0.23899(16) 0.1863(3) 0.18214(10) 0.0624(8) Uani 1 1 d .
H32 H 0.2852 0.1947 0.1704 0.075 Uiso 1 1 calc R
C7A C 0.0869(2) 0.5207(2) 0.27637(11) 0.0736(10) Uani 1 1 d .
H7A H 0.0704 0.5380 0.3062 0.088 Uiso 1 1 calc R
C34 C 0.1180(2) -0.0395(3) 0.27778(11) 0.0673(9) Uani 1 1 d .
C8A C 0.1038(2) 0.5980(3) 0.24396(13) 0.0853(12) Uani 1 1 d .
H8A H 0.1012 0.6829 0.2467 0.102 Uiso 1 1 calc R
N17 N 0.1261(2) 0.5369(3) 0.20521(13) 0.1000(11) Uani 1 1 d .

loop_
_atom_site_aniso_label
_atom_site_aniso_U_11
_atom_site_aniso_U_22
_atom_site_aniso_U_33
_atom_site_aniso_U_23
_atom_site_aniso_U_13
_atom_site_aniso_U_12
N8 0.0480(12) 0.0478(12) 0.0343(10) 0.0004(9) 0.0062(9) -0.0029(9)
C1A 0.0454(13) 0.0452(14) 0.0335(12) 0.0009(10) 0.0051(10) -0.0034(10)
N3A 0.0553(13) 0.0407(11) 0.0432(11) 0.0017(9) 0.0143(9) -0.0044(9)
C1 0.0559(15) 0.0394(14) 0.0413(13) -0.0001(10) 0.0075(11) -0.0068(11)
C2 0.0494(14) 0.0407(13) 0.0366(12) -0.0017(10) 0.0043(10) -0.0029(10)
N13 0.0662(15) 0.0500(13) 0.0499(13) 0.0028(10) 0.0165(11) -0.0158(11)
C4 0.0609(15) 0.0392(14) 0.0436(14) 0.0004(10) 0.0137(12) -0.0010(11)
N7 0.0597(13) 0.0415(12) 0.0468(12) -0.0055(9) 0.0110(10) -0.0007(10)
C5 0.0481(13) 0.0438(13) 0.0356(12) 0.0017(10) 0.0096(10) -0.0059(10)
F3 0.148(2) 0.0682(13) 0.0644(12) 0.0286(10) 0.0468(12) 0.0175(12)
N6A 0.0482(12) 0.0571(14) 0.0454(12) 0.0016(10) 0.0070(9) -0.0074(10)
F1 0.165(2) 0.0433(10) 0.1078(16) 0.0154(10) 0.0878(16) 0.0159(12)
C7 0.0559(14) 0.0418(14) 0.0400(13) 0.0053(10) 0.0114(11) -0.0025(11)
N14 0.0686(15) 0.0651(16) 0.0511(13) 0.0052(11) 0.0217(11) -0.0142(12)
N5A 0.0580(14) 0.0810(18) 0.0371(12) -0.0063(11) 0.0021(10) -0.0040(12)
N19A 0.0619(15) 0.0522(15) 0.0839(18) -0.0129(13) 0.0168(13) 0.0040(11)
C11 0.0537(16) 0.0612(18) 0.0478(15) 0.0026(13) 0.0140(12) -0.0004(13)
C10 0.0618(16) 0.0354(13) 0.0671(17) -0.0110(12) 0.0257(14) -0.0130(12)
C13 0.087(2) 0.0443(16) 0.0637(18) 0.0044(13) 0.0350(16) -0.0017(15)
C14 0.0659(18) 0.078(2) 0.0367(13) -0.0048(13) 0.0132(13) -0.0026(15)
F2 0.1154(18) 0.0661(14) 0.127(2) -0.0044(13) 0.0286(15) -0.0398(12)
C4A 0.084(2) 0.0473(16) 0.0576(17) -0.0038(13) 0.0296(15) -0.0039(14)
C9 0.098(3) 0.0453(17) 0.088(2) -0.0103(16) 0.030(2) -0.0094(17)
C3B 0.079(2) 0.0604(19) 0.0589(18) -0.0017(14) 0.0316(16) -0.0023(15)
N20A 0.118(3) 0.067(2) 0.109(3) -0.0125(18) 0.021(2) 0.0073(19)
N5 0.0458(12) 0.0416(11) 0.0379(11) -0.0042(8) 0.0081(9) 0.0022(9)
N6 0.0488(12) 0.0382(11) 0.0421(11) -0.0053(8) 0.0117(9) 0.0029(9)
N4 0.0549(12) 0.0372(11) 0.0447(11) 0.0012(9) 0.0088(9) 0.0001(9)
C2B 0.0437(13) 0.0373(13) 0.0441(13) -0.0053(10) 0.0094(10) 0.0042(10)
C19 0.0414(12) 0.0409(13) 0.0382(12) -0.0029(10) 0.0085(10) 0.0019(10)
C20 0.0413(13) 0.0392(13) 0.0406(13) 0.0011(10) 0.0046(10) 0.0005(10)
N1 0.098(2) 0.0449(14) 0.0607(15) -0.0074(11) 0.0357(14) 0.0064(12)
C22 0.0421(13) 0.0419(14) 0.0397(13) -0.0030(10) 0.0096(10) 0.0035(10)
N2 0.098(2) 0.0599(16) 0.0571(15) -0.0105(12) 0.0366(14) 0.0066(14)
F4 0.173(2) 0.0431(10) 0.0806(13) 0.0103(9) 0.0640(14) 0.0252(12)
C24 0.0574(15) 0.0383(13) 0.0467(14) 0.0012(11) 0.0155(11) 0.0039(11)
C25 0.0544(15) 0.0384(13) 0.0506(14) -0.0018(11) 0.0158(11) 0.0053(11)
F5 0.217(3) 0.0513(12) 0.0736(14) -0.0184(10) 0.0233(16) 0.0048(14)
C26 0.0641(17) 0.0452(15) 0.0479(14) 0.0000(11) 0.0137(12) 0.0012(12)
C27 0.0669(18) 0.0611(17) 0.0390(13) -0.0045(12) 0.0105(12) -0.0002(14)
N8A 0.0555(13) 0.0645(15) 0.0431(12) -0.0046(11) 0.0039(10) -0.0021(11)
N18 0.136(3) 0.0459(15) 0.0678(17) 0.0072(12) 0.0459(17) 0.0032(15)
N7A 0.0476(13) 0.0876(19) 0.0512(13) -0.0141(12) 0.0123(10) -0.0080(12)
F6 0.1147(18) 0.0696(14) 0.186(3) 0.0084(16) 0.0759(19) 0.0408(13)
C31 0.0686(18) 0.0567(17) 0.0453(14) -0.0008(12) 0.0169(13) -0.0015(13)
C32 0.0548(17) 0.081(2) 0.0521(16) -0.0131(15) 0.0209(13) -0.0077(14)
C7A 0.138(3) 0.0291(14) 0.0548(16) -0.0006(12) 0.0406(18) 0.0068(15)
C34 0.100(2) 0.0438(16) 0.0591(18) 0.0010(13) 0.0376(17) 0.0125(15)
C8A 0.140(3) 0.0379(16) 0.078(2) 0.0027(15) 0.031(2) 0.0024(19)
N17 0.136(3) 0.0622(19) 0.103(3) 0.0100(18) 0.032(2) -0.0016(19)

loop_
_atom_type_symbol
_atom_type_description
_atom_type_scat_dispersion_real
_atom_type_scat_dispersion_imag
_atom_type_scat_source
C C 0.0033 0.0016 'International Tables Vol C Tables 4.2.6.8 and 6.1.1.4'
H H 0.0000 0.0000 'International Tables Vol C Tables 4.2.6.8 and 6.1.1.4'
N N 0.0061 0.0033 'International Tables Vol C Tables 4.2.6.8 and 6.1.1.4'
O O 0.0106 0.0060 'International Tables Vol C Tables 4.2.6.8 and 6.1.1.4'
F F 0.0171 0.0103 'International Tables Vol C Tables 4.2.6.8 and 6.1.1.4'

loop_
_geom_angle_atom_site_label_1
_geom_angle_atom_site_label_2
_geom_angle_atom_site_label_3
_geom_angle
N6A N8 N5A 115.7(2)
N6A N8 C1A 123.0(2)
N5A N8 C1A 121.2(2)
C7 C1A C2 119.2(2)
C7 C1A N8 121.0(2)
C2 C1A N8 119.8(2)
C4A N3A N13 110.5(2)
C4A N3A C5 129.6(2)
N13 N3A C5 119.8(2)
C5 C1 C2 119.2(2)
C1 C2 C1A 120.5(2)
C1 C2 N7 117.1(2)
C1A C2 N7 122.4(2)
N14 N13 N3A 107.3(2)
C5 C4 C7 118.3(2)
C10 N7 N19A 115.4(2)
C10 N7 C2 120.5(2)
N19A N7 C2 124.0(2)
C1 C5 C4 121.8(2)
C1 C5 N3A 119.0(2)
C4 C5 N3A 119.2(2)
C11 N6A N8 102.5(2)
C1A C7 C4 121.0(2)
C1A C7 C13 121.9(2)
C4 C7 C13 117.2(2)
N13 N14 C3B 108.5(2)
C14 N5A N8 102.8(2)
N7 N19A N20A 103.0(3)
N6A C11 C14 109.5(2)
C9 C10 N7 103.9(3)
F2 C13 F1 107.7(3)
F2 C13 F3 105.8(2)
F1 C13 F3 105.9(3)
F2 C13 C7 112.4(3)
F1 C13 C7 112.2(2)
F3 C13 C7 112.4(3)
N5A C14 C11 109.4(2)
N3A C4A C3B 104.8(3)
C10 C9 N20A 110.0(3)
N14 C3B C4A 108.8(3)
N19A N20A C9 107.8(3)
N7A N5 N8A 115.0(2)
N7A N5 C22 121.4(2)
N8A N5 C22 123.5(2)
C26 N6 N1 109.8(2)
C26 N6 C19 130.5(2)
N1 N6 C19 119.7(2)
C7A N4 N18 112.9(2)
C7A N4 C20 121.9(2)
N18 N4 C20 125.2(2)
C19 C2B C20 119.4(2)
C2B C19 C24 121.9(2)
C2B C19 N6 118.9(2)
C24 C19 N6 119.2(2)
C2B C20 C22 120.4(2)
C2B C20 N4 117.4(2)
C22 C20 N4 122.2(2)
N2 N1 N6 107.3(2)
C25 C22 C20 118.9(2)
C25 C22 N5 119.6(2)
C20 C22 N5 121.5(2)
N1 N2 C31 108.6(2)
C19 C24 C25 118.2(2)
C22 C25 C24 121.1(2)
C22 C25 C34 121.0(2)
C24 C25 C34 117.9(2)
C31 C26 N6 105.2(3)
N8A C27 C32 109.4(2)
C27 N8A N5 103.4(2)
N17 N18 N4 104.7(3)
N5 N7A C32 103.0(2)
C26 C31 N2 109.1(3)
N7A C32 C27 109.2(2)
C8A C7A N4 104.7(3)
F6 C34 F4 107.0(3)
F6 C34 F5 104.8(3)
F4 C34 F5 106.5(3)
F6 C34 C25 112.7(3)
F4 C34 C25 112.8(2)
F5 C34 C25 112.5(3)
C7A C8A N17 110.1(3)
N18 N17 C8A 107.5(3)

loop_
_geom_bond_atom_site_label_1
_geom_bond_atom_site_label_2
_geom_bond_distance
N8 N6A 1.328(3)
N8 N5A 1.330(3)
N8 C1A 1.427(3)
C1A C7 1.381(3)
C1A C2 1.389(3)
N3A C4A 1.335(4)
N3A N13 1.346(3)
N3A C5 1.424(3)
C1 C5 1.376(4)
C1 C2 1.388(3)
C2 N7 1.416(3)
N13 N14 1.305(3)
C4 C5 1.378(3)
C4 C7 1.399(3)
N7 C10 1.321(3)
N7 N19A 1.328(3)
F3 C13 1.328(4)
N6A C11 1.323(3)
F1 C13 1.322(3)
C7 C13 1.505(4)
N14 C3B 1.349(4)
N5A C14 1.318(4)
N19A N20A 1.337(4)
C11 C14 1.370(4)
C10 C9 1.293(4)
C13 F2 1.321(4)
C4A C3B 1.359(4)
C9 N20A 1.388(5)
N5 N7A 1.319(3)
N5 N8A 1.323(3)
N5 C22 1.430(3)
N6 C26 1.343(3)
N6 N1 1.345(3)
N6 C19 1.426(3)
N4 C7A 1.318(3)
N4 N18 1.327(3)
N4 C20 1.416(3)
C2B C19 1.370(3)
C2B C20 1.387(3)
C19 C24 1.376(3)
C20 C22 1.390(3)
N1 N2 1.301(3)
C22 C25 1.387(3)
N2 C31 1.344(4)
F4 C34 1.315(3)
C24 C25 1.396(3)
C25 C34 1.498(4)
F5 C34 1.328(4)
C26 C31 1.341(4)
C27 N8A 1.308(3)
C27 C32 1.358(4)
N18 N17 1.320(4)
N7A C32 1.322(4)
F6 C34 1.310(4)
C7A C8A 1.294(4)
C8A N17 1.361(5)
